data_4305853
loop_
_publ_author_name
'Jie Zhang'
'Yanan Han'
'Fuyan Han'
'Zhenxia Chen'
'Linhong Weng'
'Xigeng Zhou'

_publ_section_title
;
Facile Construction of a Novel Aminoquinazolinate Anionic Ligand through
Organolanthanide-Mediated Intermolecular Nucleophilic Addition/Cyclization
of Anthranilonitrile
;
_journal_name_full 'Inorganic Chemistry'
_journal_page_first 5552
_journal_page_last 5554
_journal_paper_doi 10.1021/ic800782r
_journal_volume 47
_journal_year 2008
_chemical_formula_sum 'C48 H58 Er2 N8'
_chemical_formula_weight 1081.54
_chemical_name_systematic
; 
 ? 
;
_space_group_IT_number 15
_symmetry_cell_setting monoclinic
_symmetry_space_group_name_Hall '-C 2yc'
_symmetry_space_group_name_H-M 'C 1 2/c 1'
_atom_sites_solution_hydrogens geom
_atom_sites_solution_primary direct
_atom_sites_solution_secondary difmap
_audit_creation_method SHELXL-97
_cell_angle_alpha 90.00
_cell_angle_beta 108.508(6)
_cell_angle_gamma 90.00
_cell_formula_units_Z 4
_cell_length_a 15.743(5)
_cell_length_b 18.357(5)
_cell_length_c 16.754(5)
_cell_measurement_reflns_used 952
_cell_measurement_temperature 293(2)
_cell_measurement_theta_max 26.349
_cell_measurement_theta_min 2.564
_cell_volume 4591(2)
_computing_cell_refinement 'Bruker SMART'
_computing_data_collection 'Bruker SMART'
_computing_data_reduction 'Bruker SHELXTL'
_computing_molecular_graphics 'Bruker SHELXTL'
_computing_publication_material 'Bruker SHELXTL'
_computing_structure_refinement 'SHELXL-97 (Sheldrick, 1997)'
_computing_structure_solution 'SHELXS-97 (Sheldrick, 1990)'
_diffrn_ambient_temperature 293(2)
_diffrn_measured_fraction_theta_full 0.995
_diffrn_measured_fraction_theta_max 0.995
_diffrn_measurement_device_type 'CCD area detector'
_diffrn_measurement_method 'phi and omega scans'
_diffrn_radiation_monochromator graphite
_diffrn_radiation_source 'fine-focus sealed tube'
_diffrn_radiation_type MoK\a
_diffrn_radiation_wavelength 0.71073
_diffrn_reflns_av_R_equivalents 0.0586
_diffrn_reflns_av_sigmaI/netI 0.0688
_diffrn_reflns_limit_h_max 20
_diffrn_reflns_limit_h_min -8
_diffrn_reflns_limit_k_max 23
_diffrn_reflns_limit_k_min -23
_diffrn_reflns_limit_l_max 20
_diffrn_reflns_limit_l_min -21
_diffrn_reflns_number 11307
_diffrn_reflns_theta_full 27.01
_diffrn_reflns_theta_max 27.01
_diffrn_reflns_theta_min 1.76
_diffrn_standards_decay_% 7.59
_exptl_absorpt_coefficient_mu 3.672
_exptl_absorpt_correction_T_max 0.8377
_exptl_absorpt_correction_T_min 0.6089
_exptl_absorpt_correction_type multi-scan
_exptl_absorpt_process_details sadabs
_exptl_crystal_density_diffrn 1.565
_exptl_crystal_density_method 'not measured'
_exptl_crystal_F_000 2152
_exptl_crystal_size_max 0.15
_exptl_crystal_size_mid 0.12
_exptl_crystal_size_min 0.05
_refine_diff_density_max 1.502
_refine_diff_density_min -0.942
_refine_diff_density_rms 0.127
_refine_ls_extinction_method none
_refine_ls_goodness_of_fit_ref 0.947
_refine_ls_hydrogen_treatment constr
_refine_ls_matrix_type full
_refine_ls_number_parameters 262
_refine_ls_number_reflns 5007
_refine_ls_number_restraints 0
_refine_ls_restrained_S_all 0.947
_refine_ls_R_factor_all 0.0653
_refine_ls_R_factor_gt 0.0413
_refine_ls_shift/su_max 0.002
_refine_ls_shift/su_mean 0.000
_refine_ls_structure_factor_coef Fsqd
_refine_ls_weighting_details 'calc w=1/[\s^2^(Fo^2^)+(0.0357P)^2^+0.0000P] where P=(Fo^2^+2Fc^2^)/3'
_refine_ls_weighting_scheme calc
_refine_ls_wR_factor_gt 0.0797
_refine_ls_wR_factor_ref 0.0871
_reflns_number_gt 3539
_reflns_number_total 5007
_reflns_threshold_expression >2sigma(I)
_cod_data_source_file ic800782r-file001_3.cif
_cod_data_source_block f61127a
_cod_depositor_comments
;
The following automatic conversions were performed:
'_symmetry_cell_setting' value 'Monoclinic' changed to 'monoclinic'
according to '/home/saulius/struct/CIF-dictionaries/cif_core.dic'
dictionary named 'cif_core.dic' version 2.4.1 from 2010-06-29.

Automatic conversion script
Id: cif_fix_enum 1527 2010-12-29 10:47:43Z saulius 
;
_cod_original_cell_volume 4592(2)
_cod_database_code 4305853

loop_
_symmetry_equiv_pos_as_xyz
'x, y, z'
'-x, y, -z+1/2'
'x+1/2, y+1/2, z'
'-x+1/2, y+1/2, -z+1/2'
'-x, -y, -z'
'x, -y, z-1/2'
'-x+1/2, -y+1/2, -z'
'x+1/2, -y+1/2, z-1/2'

loop_
_atom_site_label
_atom_site_type_symbol
_atom_site_fract_x
_atom_site_fract_y
_atom_site_fract_z
_atom_site_U_iso_or_equiv
_atom_site_adp_type
_atom_site_occupancy
_atom_site_symmetry_multiplicity
_atom_site_calc_flag
_atom_site_refinement_flags
_atom_site_disorder_assembly
_atom_site_disorder_group
Er1 Er 0.789144(16) 0.341660(14) 0.205120(14) 0.04011(9) Uani 1 1 d . . .
N1 N 1.0948(3) 0.2695(3) 0.3242(3) 0.0462(12) Uani 1 1 d . . .
N2 N 0.8787(3) 0.3058(2) 0.3481(3) 0.0398(10) Uani 1 1 d . . .
N3 N 0.7659(3) 0.3862(3) 0.3303(3) 0.0503(12) Uani 1 1 d . . .
N4 N 0.8485(3) 0.3532(3) 0.4693(3) 0.0587(15) Uani 1 1 d . . .
H4B H 0.8054 0.3658 0.4875 0.070 Uiso 1 1 calc R . .
C1 C 0.7519(6) 0.4460(4) 0.0897(4) 0.076(2) Uani 1 1 d . . .
H1A H 0.6955 0.4508 0.0435 0.091 Uiso 1 1 calc R . .
C2 C 0.8290(5) 0.4122(4) 0.0838(4) 0.0630(19) Uani 1 1 d . . .
H2A H 0.8359 0.3901 0.0329 0.076 Uiso 1 1 calc R . .
C3 C 0.8981(5) 0.4291(4) 0.1564(4) 0.0636(18) Uani 1 1 d . . .
H3A H 0.9618 0.4200 0.1655 0.076 Uiso 1 1 calc R . .
C4 C 0.8642(5) 0.4718(3) 0.2073(4) 0.0681(19) Uani 1 1 d . . .
H4A H 0.8999 0.4980 0.2578 0.082 Uiso 1 1 calc R . .
C5 C 0.7733(6) 0.4826(4) 0.1652(5) 0.076(2) Uani 1 1 d . . .
H5A H 0.7345 0.5175 0.1814 0.092 Uiso 1 1 calc R . .
C6 C 0.6202(5) 0.3086(5) 0.1310(6) 0.087(3) Uani 1 1 d . . .
H6A H 0.5705 0.3434 0.1135 0.104 Uiso 1 1 calc R . .
C7 C 0.6634(6) 0.2784(6) 0.0795(5) 0.087(3) Uani 1 1 d . . .
H7A H 0.6508 0.2898 0.0197 0.104 Uiso 1 1 calc R . .
C8 C 0.7149(5) 0.2226(5) 0.1203(6) 0.085(3) Uani 1 1 d . . .
H8A H 0.7453 0.1871 0.0951 0.102 Uiso 1 1 calc R . .
C9 C 0.7026(6) 0.2159(4) 0.1977(5) 0.083(2) Uani 1 1 d . . .
H9A H 0.7231 0.1749 0.2366 0.100 Uiso 1 1 calc R . .
C10 C 0.6442(6) 0.2681(5) 0.2042(5) 0.084(3) Uani 1 1 d . . .
H10A H 0.6151 0.2704 0.2479 0.101 Uiso 1 1 calc R . .
C11 C 0.8297(4) 0.3489(3) 0.3836(3) 0.0448(13) Uani 1 1 d . . .
C12 C 0.7142(5) 0.4399(4) 0.3606(4) 0.073(2) Uani 1 1 d . . .
H12A H 0.7110 0.4232 0.4151 0.088 Uiso 1 1 calc R . .
C13 C 0.6189(5) 0.4445(5) 0.2997(5) 0.121(4) Uani 1 1 d . . .
H13A H 0.5917 0.3971 0.2935 0.181 Uiso 1 1 calc R . .
H13B H 0.6204 0.4613 0.2459 0.181 Uiso 1 1 calc R . .
H13C H 0.5846 0.4778 0.3213 0.181 Uiso 1 1 calc R . .
C14 C 0.7553(7) 0.5126(5) 0.3725(5) 0.112(3) Uani 1 1 d . . .
H14A H 0.8149 0.5095 0.4115 0.167 Uiso 1 1 calc R . .
H14B H 0.7202 0.5450 0.3943 0.167 Uiso 1 1 calc R . .
H14C H 0.7576 0.5307 0.3195 0.167 Uiso 1 1 calc R . .
C15 C 0.9350(4) 0.3383(4) 0.5321(3) 0.0524(15) Uani 1 1 d . . .
H15A H 0.9620 0.2960 0.5138 0.063 Uiso 1 1 calc R . .
C16 C 0.9966(5) 0.4013(5) 0.5423(6) 0.101(3) Uani 1 1 d . . .
H16A H 1.0059 0.4117 0.4895 0.152 Uiso 1 1 calc R . .
H16B H 1.0530 0.3900 0.5837 0.152 Uiso 1 1 calc R . .
H16C H 0.9708 0.4432 0.5602 0.152 Uiso 1 1 calc R . .
C17 C 0.9183(5) 0.3197(5) 0.6141(4) 0.095(3) Uani 1 1 d . . .
H17A H 0.8784 0.2788 0.6055 0.143 Uiso 1 1 calc R . .
H17B H 0.8918 0.3609 0.6326 0.143 Uiso 1 1 calc R . .
H17C H 0.9741 0.3078 0.6561 0.143 Uiso 1 1 calc R . .
C18 C 0.8997(4) 0.2357(3) 0.3768(3) 0.0402(13) Uani 1 1 d . . .
C19 C 0.8464(4) 0.1935(4) 0.4126(4) 0.0576(16) Uani 1 1 d . . .
H19A H 0.7966 0.2144 0.4221 0.069 Uiso 1 1 calc R . .
C20 C 0.8669(6) 0.1219(4) 0.4336(4) 0.071(2) Uani 1 1 d . . .
H20A H 0.8302 0.0953 0.4567 0.085 Uiso 1 1 calc R . .
C21 C 0.9393(5) 0.0884(4) 0.4218(4) 0.071(2) Uani 1 1 d . . .
H21A H 0.9512 0.0396 0.4354 0.086 Uiso 1 1 calc R . .
C22 C 0.9938(4) 0.1282(3) 0.3895(4) 0.0542(16) Uani 1 1 d . . .
H22A H 1.0436 0.1063 0.3813 0.065 Uiso 1 1 calc R . .
C23 C 0.9760(4) 0.2015(3) 0.3685(3) 0.0381(12) Uani 1 1 d . . .
C24 C 1.0400(4) 0.2414(3) 0.3434(3) 0.0374(12) Uani 1 1 d . . .

loop_
_atom_site_aniso_label
_atom_site_aniso_U_11
_atom_site_aniso_U_22
_atom_site_aniso_U_33
_atom_site_aniso_U_23
_atom_site_aniso_U_13
_atom_site_aniso_U_12
Er1 0.03430(13) 0.05153(16) 0.03364(12) 0.00048(13) 0.00957(9) 0.00480(14)
N1 0.042(3) 0.054(3) 0.043(3) 0.001(2) 0.014(2) -0.003(2)
N2 0.038(2) 0.046(3) 0.038(2) 0.005(2) 0.016(2) 0.005(2)
N3 0.042(3) 0.066(3) 0.041(2) 0.002(2) 0.010(2) 0.014(3)
N4 0.044(3) 0.103(4) 0.031(2) 0.000(2) 0.015(2) 0.026(3)
C1 0.086(5) 0.077(5) 0.052(4) 0.019(3) 0.004(4) 0.028(4)
C2 0.090(5) 0.061(4) 0.045(3) 0.015(3) 0.031(4) 0.006(4)
C3 0.061(4) 0.065(4) 0.068(4) 0.013(4) 0.025(4) -0.013(4)
C4 0.095(6) 0.044(4) 0.061(4) 0.003(3) 0.019(4) -0.008(4)
C5 0.099(6) 0.062(4) 0.068(4) 0.011(4) 0.025(4) 0.028(4)
C6 0.034(4) 0.095(6) 0.115(7) -0.004(6) -0.001(4) -0.004(4)
C7 0.065(5) 0.135(8) 0.048(4) -0.006(5) 0.002(4) -0.034(5)
C8 0.061(5) 0.108(7) 0.085(6) -0.047(5) 0.021(5) -0.025(5)
C9 0.079(6) 0.070(5) 0.076(5) 0.002(4) -0.010(5) -0.032(5)
C10 0.072(6) 0.110(7) 0.081(6) -0.015(5) 0.038(5) -0.041(5)
C11 0.034(3) 0.058(4) 0.045(3) 0.001(3) 0.016(2) 0.001(3)
C12 0.069(5) 0.092(6) 0.059(4) -0.004(4) 0.019(4) 0.040(4)
C13 0.069(5) 0.162(9) 0.112(7) -0.038(6) 0.000(5) 0.061(6)
C14 0.130(8) 0.090(6) 0.110(7) -0.049(5) 0.031(6) 0.016(6)
C15 0.049(3) 0.073(4) 0.036(3) 0.000(3) 0.014(3) 0.014(3)
C16 0.064(5) 0.106(7) 0.121(7) 0.017(6) 0.012(5) -0.005(5)
C17 0.073(5) 0.164(9) 0.046(4) 0.027(4) 0.016(4) 0.021(6)
C18 0.036(3) 0.051(3) 0.032(3) 0.001(2) 0.009(2) -0.007(3)
C19 0.052(4) 0.073(5) 0.053(3) 0.002(3) 0.024(3) -0.014(3)
C20 0.082(6) 0.062(5) 0.073(5) 0.006(4) 0.031(4) -0.033(4)
C21 0.088(6) 0.046(4) 0.074(5) 0.015(3) 0.018(4) -0.010(4)
C22 0.056(4) 0.048(3) 0.055(3) 0.003(3) 0.011(3) 0.001(3)
C23 0.038(3) 0.040(3) 0.037(3) 0.004(2) 0.012(2) -0.004(2)
C24 0.035(3) 0.041(3) 0.033(3) 0.000(2) 0.008(2) 0.006(2)

loop_
_atom_type_symbol
_atom_type_description
_atom_type_scat_dispersion_real
_atom_type_scat_dispersion_imag
_atom_type_scat_source
C C 0.0033 0.0016 'International Tables Vol C Tables 4.2.6.8 and 6.1.1.4'
H H 0.0000 0.0000 'International Tables Vol C Tables 4.2.6.8 and 6.1.1.4'
N N 0.0061 0.0033 'International Tables Vol C Tables 4.2.6.8 and 6.1.1.4'
Er Er -0.2586 4.9576 'International Tables Vol C Tables 4.2.6.8 and 6.1.1.4'

loop_
_geom_angle_atom_site_label_1
_geom_angle_atom_site_label_2
_geom_angle_atom_site_label_3
_geom_angle
_geom_angle_site_symmetry_1
_geom_angle_site_symmetry_3
_geom_angle_publ_flag
N3 Er1 N1 134.41(15) . 2_755 ?
N3 Er1 N2 55.54(15) . . ?
N1 Er1 N2 79.34(14) 2_755 . ?
N3 Er1 C6 94.6(3) . . ?
N1 Er1 C6 119.5(2) 2_755 . ?
N2 Er1 C6 125.6(3) . . ?
N3 Er1 C10 78.9(2) . . ?
N1 Er1 C10 115.0(2) 2_755 . ?
N2 Er1 C10 95.5(2) . . ?
C6 Er1 C10 30.4(2) . . ?
N3 Er1 C2 130.4(2) . . ?
N1 Er1 C2 74.61(19) 2_755 . ?
N2 Er1 C2 132.7(2) . . ?
C6 Er1 C2 101.6(3) . . ?
C10 Er1 C2 131.2(3) . . ?
N3 Er1 C1 109.5(2) . . ?
N1 Er1 C1 104.6(2) 2_755 . ?
N2 Er1 C1 146.3(2) . . ?
C6 Er1 C1 82.3(3) . . ?
C10 Er1 C1 112.0(3) . . ?
C2 Er1 C1 30.5(2) . . ?
N3 Er1 C7 124.3(2) . . ?
N1 Er1 C7 91.2(3) 2_755 . ?
N2 Er1 C7 135.2(2) . . ?
C6 Er1 C7 30.2(2) . . ?
C10 Er1 C7 49.3(2) . . ?
C2 Er1 C7 84.5(2) . . ?
C1 Er1 C7 78.5(3) . . ?
N3 Er1 C3 110.9(2) . . ?
N1 Er1 C3 70.6(2) 2_755 . ?
N2 Er1 C3 103.59(19) . . ?
C6 Er1 C3 130.5(3) . . ?
C10 Er1 C3 160.9(3) . . ?
C2 Er1 C3 30.26(19) . . ?
C1 Er1 C3 49.8(2) . . ?
C7 Er1 C3 114.3(2) . . ?
N3 Er1 C4 82.6(2) . . ?
N1 Er1 C4 97.7(2) 2_755 . ?
N2 Er1 C4 96.45(18) . . ?
C6 Er1 C4 126.4(3) . . ?
C10 Er1 C4 146.7(3) . . ?
C2 Er1 C4 50.2(2) . . ?
C1 Er1 C4 49.9(2) . . ?
C7 Er1 C4 128.3(3) . . ?
C3 Er1 C4 30.2(2) . . ?
N3 Er1 C9 96.8(3) . . ?
N1 Er1 C9 85.7(3) 2_755 . ?
N2 Er1 C9 86.6(2) . . ?
C6 Er1 C9 49.5(3) . . ?
C10 Er1 C9 29.6(2) . . ?
C2 Er1 C9 129.1(2) . . ?
C1 Er1 C9 126.9(2) . . ?
C7 Er1 C9 48.9(3) . . ?
C3 Er1 C9 151.6(3) . . ?
C4 Er1 C9 175.9(3) . . ?
N3 Er1 C5 81.9(2) . . ?
N1 Er1 C5 119.7(2) 2_755 . ?
N2 Er1 C5 119.0(2) . . ?
C6 Er1 C5 96.1(3) . . ?
C10 Er1 C5 118.8(3) . . ?
C2 Er1 C5 50.1(2) . . ?
C1 Er1 C5 30.0(2) . . ?
C7 Er1 C5 103.8(3) . . ?
C3 Er1 C5 49.8(2) . . ?
C4 Er1 C5 30.4(2) . . ?
C9 Er1 C5 145.5(3) . . ?
C24 N1 Er1 172.9(4) . 2_755 ?
C11 N2 C18 119.7(4) . . ?
C11 N2 Er1 92.4(3) . . ?
C18 N2 Er1 126.3(3) . . ?
C11 N3 C12 120.4(5) . . ?
C11 N3 Er1 97.0(3) . . ?
C12 N3 Er1 142.3(4) . . ?
C11 N4 C15 125.9(5) . . ?
C5 C1 C2 108.6(7) . . ?
C5 C1 Er1 75.5(4) . . ?
C2 C1 Er1 74.6(4) . . ?
C3 C2 C1 107.2(6) . . ?
C3 C2 Er1 75.3(3) . . ?
C1 C2 Er1 74.9(4) . . ?
C4 C3 C2 108.7(7) . . ?
C4 C3 Er1 75.0(4) . . ?
C2 C3 Er1 74.4(4) . . ?
C3 C4 C5 107.7(6) . . ?
C3 C4 Er1 74.9(4) . . ?
C5 C4 Er1 75.0(4) . . ?
C1 C5 C4 107.9(7) . . ?
C1 C5 Er1 74.5(4) . . ?
C4 C5 Er1 74.7(4) . . ?
C7 C6 C10 106.9(8) . . ?
C7 C6 Er1 76.2(4) . . ?
C10 C6 Er1 75.7(4) . . ?
C8 C7 C6 109.0(8) . . ?
C8 C7 Er1 75.8(4) . . ?
C6 C7 Er1 73.7(4) . . ?
C7 C8 C9 107.7(8) . . ?
C7 C8 Er1 74.9(5) . . ?
C9 C8 Er1 74.9(4) . . ?
C10 C9 C8 108.3(8) . . ?
C10 C9 Er1 74.5(4) . . ?
C8 C9 Er1 75.1(5) . . ?
C9 C10 C6 108.1(8) . . ?
C9 C10 Er1 75.9(4) . . ?
C6 C10 Er1 73.9(4) . . ?
N3 C11 N2 115.1(5) . . ?
N3 C11 N4 123.3(5) . . ?
N2 C11 N4 121.7(5) . . ?
N3 C11 Er1 56.0(3) . . ?
N2 C11 Er1 59.1(3) . . ?
N4 C11 Er1 179.2(5) . . ?
N3 C12 C14 112.9(7) . . ?
N3 C12 C13 109.9(6) . . ?
C14 C12 C13 109.8(7) . . ?
N4 C15 C16 111.3(6) . . ?
N4 C15 C17 107.8(5) . . ?
C16 C15 C17 111.5(6) . . ?
N2 C18 C23 120.2(5) . . ?
N2 C18 C19 123.5(5) . . ?
C23 C18 C19 116.2(5) . . ?
C20 C19 C18 120.7(7) . . ?
C21 C20 C19 122.3(7) . . ?
C22 C21 C20 118.4(6) . . ?
C21 C22 C23 121.0(6) . . ?
C22 C23 C18 121.1(5) . . ?
C22 C23 C24 118.0(5) . . ?
C18 C23 C24 120.8(5) . . ?
N1 C24 C23 175.5(6) . . ?

loop_
_geom_bond_atom_site_label_1
_geom_bond_atom_site_label_2
_geom_bond_distance
_geom_bond_site_symmetry_2
_geom_bond_publ_flag
Er1 N3 2.385(5) . ?
Er1 N1 2.431(5) 2_755 ?
Er1 N2 2.452(4) . ?
Er1 C6 2.625(7) . ?
Er1 C10 2.648(7) . ?
Er1 C2 2.648(6) . ?
Er1 C1 2.652(6) . ?
Er1 C7 2.656(7) . ?
Er1 C3 2.660(6) . ?
Er1 C4 2.661(6) . ?
Er1 C9 2.664(7) . ?
Er1 C5 2.665(7) . ?
N1 C24 1.135(6) . ?
N1 Er1 2.431(5) 2_755 ?
N2 C11 1.366(7) . ?
N2 C18 1.378(7) . ?
N3 C11 1.306(7) . ?
N3 C12 1.468(7) . ?
N4 C11 1.372(7) . ?
N4 C15 1.459(7) . ?
C1 C5 1.378(9) . ?
C1 C2 1.394(9) . ?
C2 C3 1.385(9) . ?
C3 C4 1.384(9) . ?
C4 C5 1.394(10) . ?
C6 C7 1.374(11) . ?
C6 C10 1.381(11) . ?
C7 C8 1.350(11) . ?
C8 C9 1.377(11) . ?
C9 C10 1.356(11) . ?
C12 C14 1.468(11) . ?
C12 C13 1.526(9) . ?
C15 C16 1.485(10) . ?
C15 C17 1.517(8) . ?
C18 C23 1.400(7) . ?
C18 C19 1.409(7) . ?
C19 C20 1.372(9) . ?
C20 C21 1.364(10) . ?
C21 C22 1.362(9) . ?
C22 C23 1.395(8) . ?
C23 C24 1.413(8) . ?
